data_4340902
loop_
_publ_author_name
'Uhl, Werner'
'Appelt, Christian'
'Wollschl\"ager, Agnes'
'Hepp, Alexander'
'W\"urthwein, Ernst-Ulrich'

_publ_section_title
;
 An Al/P-Based Frustrated Lewis Pair as an Efficient Ambiphilic Ligand:
 Coordination of Boron Trihalides, Rearrangement, and Formation of HBX2
 Complexes (X = Br, I).
;
_journal_issue 17
_journal_name_full 'Inorganic chemistry'
_journal_page_first 8991
_journal_page_last 8999
_journal_paper_doi 10.1021/ic5009126
_journal_volume 53
_journal_year 2014
_chemical_formula_sum 'C33 H40 Al B F I3 P'
_chemical_formula_weight 905.11
_chemical_name_systematic
; 
 ? 
;
_space_group_IT_number 14
_symmetry_cell_setting monoclinic
_symmetry_space_group_name_Hall '-P 2yn'
_symmetry_space_group_name_H-M 'P 1 21/n 1'
_atom_sites_solution_hydrogens geom
_atom_sites_solution_primary direct
_atom_sites_solution_secondary difmap
_audit_creation_method SHELXL-97
_cell_angle_alpha 90.00
_cell_angle_beta 105.568(5)
_cell_angle_gamma 90.00
_cell_formula_units_Z 4
_cell_length_a 12.1587(7)
_cell_length_b 14.4669(6)
_cell_length_c 20.8678(12)
_cell_measurement_reflns_used 40163
_cell_measurement_temperature 153(2)
_cell_measurement_theta_max 28.39
_cell_measurement_theta_min 1.70
_cell_volume 3536.0(3)
_computing_cell_refinement 'Bruker SAINT+'
_computing_data_collection 'Bruker SMART'
_computing_data_reduction 'Bruker SHELXTL'
_computing_molecular_graphics 'Bruker SHELXTL'
_computing_publication_material 'Bruker SHELXTL'
_computing_structure_refinement 'SHELXL-97 (Sheldrick, 1997)'
_computing_structure_solution 'SHELXS-97 (Sheldrick, 1990)'
_diffrn_ambient_temperature 153(2)
_diffrn_measured_fraction_theta_full 0.993
_diffrn_measured_fraction_theta_max 0.993
_diffrn_measurement_device_type 'imaging plate detector system'
_diffrn_measurement_method 'omega scans'
_diffrn_radiation_monochromator graphite
_diffrn_radiation_source 'fine-focus sealed tube'
_diffrn_radiation_type MoK\a
_diffrn_radiation_wavelength 0.71069
_diffrn_reflns_av_R_equivalents 0.0716
_diffrn_reflns_av_sigmaI/netI 0.0473
_diffrn_reflns_limit_h_max 15
_diffrn_reflns_limit_h_min -15
_diffrn_reflns_limit_k_max 19
_diffrn_reflns_limit_k_min -18
_diffrn_reflns_limit_l_max 27
_diffrn_reflns_limit_l_min -27
_diffrn_reflns_number 44525
_diffrn_reflns_theta_full 27.94
_diffrn_reflns_theta_max 27.94
_diffrn_reflns_theta_min 1.73
_exptl_absorpt_coefficient_mu 2.748
_exptl_absorpt_correction_T_max 0.7900
_exptl_absorpt_correction_T_min 0.6523
_exptl_absorpt_correction_type empirical
_exptl_absorpt_process_details STOE_decay
_exptl_crystal_colour colourless
_exptl_crystal_density_diffrn 1.700
_exptl_crystal_density_method 'not measured'
_exptl_crystal_description block
_exptl_crystal_F_000 1756
_exptl_crystal_size_max 0.17
_exptl_crystal_size_mid 0.14
_exptl_crystal_size_min 0.09
_refine_diff_density_max 1.171
_refine_diff_density_min -1.025
_refine_diff_density_rms 0.087
_refine_ls_extinction_method none
_refine_ls_goodness_of_fit_ref 0.901
_refine_ls_hydrogen_treatment mixed
_refine_ls_matrix_type full
_refine_ls_number_parameters 398
_refine_ls_number_reflns 8428
_refine_ls_number_restraints 68
_refine_ls_restrained_S_all 0.898
_refine_ls_R_factor_all 0.0457
_refine_ls_R_factor_gt 0.0274
_refine_ls_shift/su_max 0.002
_refine_ls_shift/su_mean 0.000
_refine_ls_structure_factor_coef Fsqd
_refine_ls_weighting_details 'calc w=1/[\s^2^(Fo^2^)+(0.0281P)^2^+0.0000P] where P=(Fo^2^+2Fc^2^)/3'
_refine_ls_weighting_scheme calc
_refine_ls_wR_factor_gt 0.0583
_refine_ls_wR_factor_ref 0.0618
_reflns_number_gt 6436
_reflns_number_total 8428
_reflns_threshold_expression >2sigma(I)
_cod_data_source_file ic5009126_si_008.cif
_cod_data_source_block sad
_cod_depositor_comments 'Adding full bibliography for 4340901--4340904.cif.'
_cod_original_sg_symbol_H-M P21/n
_cod_database_code 4340902

loop_
_symmetry_equiv_pos_as_xyz
'x, y, z'
'-x+1/2, y+1/2, -z+1/2'
'-x, -y, -z'
'x-1/2, -y-1/2, z-1/2'

loop_
_atom_site_label
_atom_site_type_symbol
_atom_site_fract_x
_atom_site_fract_y
_atom_site_fract_z
_atom_site_U_iso_or_equiv
_atom_site_adp_type
_atom_site_occupancy
_atom_site_symmetry_multiplicity
_atom_site_calc_flag
_atom_site_refinement_flags
C1 C 0.5130(2) 0.68767(19) 0.85087(12) 0.0186(5) Uani 1 1 d .
C2 C 0.4291(2) 0.6372(2) 0.86531(13) 0.0229(6) Uani 1 1 d .
H2 H 0.4463 0.5746 0.8798 0.027 Uiso 1 1 calc R
C31 C 0.3130(2) 0.6716(2) 0.86037(15) 0.0280(6) Uani 1 1 d .
C32 C 0.2943(3) 0.7560(3) 0.88630(16) 0.0376(8) Uani 1 1 d .
H32 H 0.3577 0.7947 0.9077 0.045 Uiso 1 1 calc R
C33 C 0.1823(4) 0.7850(3) 0.8812(2) 0.0568(12) Uani 1 1 d .
H33 H 0.1688 0.8435 0.8995 0.068 Uiso 1 1 calc R
C34 C 0.0921(3) 0.7297(4) 0.8502(2) 0.0686(16) Uani 1 1 d .
H34 H 0.0153 0.7501 0.8458 0.082 Uiso 1 1 calc R
C35 C 0.1109(3) 0.6466(4) 0.8256(3) 0.0688(15) Uani 1 1 d .
H35 H 0.0471 0.6084 0.8039 0.083 Uiso 1 1 calc R
C36 C 0.2197(3) 0.6158(3) 0.8312(2) 0.0475(9) Uani 1 1 d .
H36 H 0.2317 0.5556 0.8150 0.057 Uiso 1 1 calc R
Al1 Al 0.47186(7) 0.80403(6) 0.79700(4) 0.02416(17) Uani 1 1 d .
C41 C 0.3533(2) 0.7980(2) 0.70867(15) 0.0301(7) Uani 1 1 d .
C411 C 0.3919(3) 0.8610(3) 0.65967(17) 0.0419(8) Uani 1 1 d .
H41A H 0.4609 0.8371 0.6521 0.050 Uiso 1 1 calc R
H41B H 0.4054 0.9222 0.6780 0.050 Uiso 1 1 calc R
H41C H 0.3334 0.8633 0.6183 0.050 Uiso 1 1 calc R
C412 C 0.3333(3) 0.7019(3) 0.68022(17) 0.0449(9) Uani 1 1 d .
H41D H 0.3128 0.6617 0.7118 0.054 Uiso 1 1 calc R
H41E H 0.4017 0.6796 0.6709 0.054 Uiso 1 1 calc R
H41F H 0.2725 0.7032 0.6399 0.054 Uiso 1 1 calc R
C413 C 0.2395(3) 0.8352(3) 0.71632(18) 0.0428(9) Uani 1 1 d .
H41G H 0.1866 0.8417 0.6732 0.051 Uiso 1 1 calc R
H41H H 0.2517 0.8943 0.7380 0.051 Uiso 1 1 calc R
H41I H 0.2091 0.7929 0.7426 0.051 Uiso 1 1 calc R
P4 P 0.64374(5) 0.62367(5) 0.85366(3) 0.01802(13) Uani 1 1 d .
C51 C 0.6166(2) 0.50305(19) 0.87197(13) 0.0194(5) Uani 1 1 d .
C52 C 0.5761(2) 0.4377(2) 0.82084(13) 0.0213(5) Uani 1 1 d .
C53 C 0.5609(2) 0.3469(2) 0.83704(14) 0.0235(6) Uani 1 1 d .
H53 H 0.5356 0.3026 0.8019 0.028 Uiso 1 1 calc R
C54 C 0.5809(2) 0.3174(2) 0.90242(15) 0.0272(6) Uani 1 1 d .
C55 C 0.6145(2) 0.3828(2) 0.95185(14) 0.0283(6) Uani 1 1 d .
H55 H 0.6266 0.3638 0.9973 0.034 Uiso 1 1 calc R
C56 C 0.6319(2) 0.4752(2) 0.93884(13) 0.0237(6) Uani 1 1 d .
C521 C 0.5412(3) 0.4633(2) 0.74788(14) 0.0302(6) Uani 1 1 d .
H52A H 0.5080 0.4106 0.7220 0.036 Uiso 1 1 calc R
H52B H 0.6072 0.4832 0.7346 0.036 Uiso 1 1 calc R
H52C H 0.4864 0.5126 0.7407 0.036 Uiso 1 1 calc R
C541 C 0.5621(3) 0.2178(2) 0.91786(18) 0.0404(8) Uani 1 1 d .
H54A H 0.6292 0.1825 0.9184 0.048 Uiso 1 1 calc R
H54B H 0.4982 0.1935 0.8844 0.048 Uiso 1 1 calc R
H54C H 0.5468 0.2138 0.9606 0.048 Uiso 1 1 calc R
C561 C 0.6636(3) 0.5391(3) 0.99829(14) 0.0355(7) Uani 1 1 d .
H56A H 0.6389 0.5126 1.0343 0.043 Uiso 1 1 calc R
H56B H 0.6270 0.5979 0.9865 0.043 Uiso 1 1 calc R
H56C H 0.7449 0.5474 1.0118 0.043 Uiso 1 1 calc R
C61 C 0.7742(2) 0.65847(19) 0.91646(13) 0.0201(5) Uani 1 1 d .
C62 C 0.7819(2) 0.7355(2) 0.95840(14) 0.0254(6) Uani 1 1 d .
C63 C 0.8880(2) 0.7605(2) 0.99989(14) 0.0283(6) Uani 1 1 d .
H63 H 0.8928 0.8141 1.0277 0.034 Uiso 1 1 calc R
C64 C 0.9861(2) 0.7113(2) 1.00250(14) 0.0286(6) Uani 1 1 d .
C65 C 0.9764(2) 0.6324(2) 0.96382(14) 0.0263(6) Uani 1 1 d .
H65 H 1.0434 0.5958 0.9666 0.032 Uiso 1 1 calc R
C66 C 0.8729(2) 0.6038(2) 0.92094(13) 0.0223(5) Uani 1 1 d .
C621 C 0.6814(3) 0.7934(3) 0.96374(17) 0.0407(9) Uani 1 1 d .
H62A H 0.7017 0.8278 1.0045 0.049 Uiso 1 1 calc R
H62B H 0.6178 0.7538 0.9633 0.049 Uiso 1 1 calc R
H62C H 0.6608 0.8353 0.9268 0.049 Uiso 1 1 calc R
C641 C 1.0999(3) 0.7418(3) 1.04694(17) 0.0391(8) Uani 1 1 d .
H64A H 1.0945 0.7474 1.0918 0.047 Uiso 1 1 calc R
H64B H 1.1203 0.8005 1.0320 0.047 Uiso 1 1 calc R
H64C H 1.1571 0.6969 1.0452 0.047 Uiso 1 1 calc R
C661 C 0.8738(3) 0.5118(2) 0.88739(15) 0.0303(7) Uani 1 1 d .
H66A H 0.9482 0.5007 0.8815 0.036 Uiso 1 1 calc R
H66B H 0.8184 0.5123 0.8448 0.036 Uiso 1 1 calc R
H66C H 0.8552 0.4638 0.9145 0.036 Uiso 1 1 calc R
B1 B 0.6617(3) 0.6595(2) 0.76478(15) 0.0204(6) Uani 1 1 d .
I1 I 0.684240(16) 0.816793(14) 0.775802(11) 0.02966(5) Uani 1 1 d .
I2 I 0.796898(16) 0.606786(16) 0.722554(10) 0.03232(6) Uani 1 1 d .
I3 I 0.46480(2) 0.961954(16) 0.851207(13) 0.04513(7) Uani 1 1 d .
H1 H 0.580(2) 0.652(2) 0.7304(14) 0.017(7) Uiso 1 1 d .
C01 C 1.0330(5) 0.9875(6) 1.0162(3) 0.054(2) Uani 0.50 1 d PGDU
C02 C 0.9504(7) 0.9909(6) 0.9556(2) 0.066(3) Uani 0.50 1 d PGDU
C03 C 0.8355(7) 0.9969(6) 0.9539(2) 0.071(3) Uani 0.50 1 d PGU
H03 H 0.7785 0.9993 0.9120 0.085 Uiso 0.50 1 calc PR
C04 C 0.8033(5) 0.9996(4) 1.0129(3) 0.062(2) Uani 0.50 1 d PGU
H04 H 0.7240 1.0038 1.0118 0.075 Uiso 0.50 1 calc PR
C05 C 0.8859(5) 0.9962(4) 1.0736(2) 0.0553(19) Uani 0.50 1 d PGU
H05 H 0.8636 0.9981 1.1144 0.066 Uiso 0.50 1 calc PR
C06 C 1.0007(5) 0.9902(5) 1.0753(2) 0.058(2) Uani 0.50 1 d PGU
H06 H 1.0578 0.9878 1.1172 0.069 Uiso 0.50 1 calc PR
F01 F 1.1422(6) 0.9829(5) 1.0177(4) 0.086(2) Uani 0.50 1 d PDU
F02 F 0.9856(9) 0.9874(7) 0.9010(3) 0.119(3) Uani 0.50 1 d PDU

loop_
_atom_site_aniso_label
_atom_site_aniso_U_11
_atom_site_aniso_U_22
_atom_site_aniso_U_33
_atom_site_aniso_U_23
_atom_site_aniso_U_13
_atom_site_aniso_U_12
C1 0.0188(11) 0.0218(13) 0.0144(11) 0.0009(10) 0.0031(9) -0.0033(10)
C2 0.0221(12) 0.0250(15) 0.0223(13) 0.0061(11) 0.0070(10) 0.0002(11)
C31 0.0202(12) 0.0352(17) 0.0294(15) 0.0163(13) 0.0084(11) 0.0027(12)
C32 0.0383(16) 0.049(2) 0.0293(16) 0.0132(15) 0.0164(13) 0.0133(16)
C33 0.059(2) 0.074(3) 0.050(2) 0.030(2) 0.035(2) 0.037(2)
C34 0.0299(19) 0.101(4) 0.085(3) 0.060(3) 0.033(2) 0.028(2)
C35 0.0239(17) 0.083(4) 0.098(4) 0.046(3) 0.014(2) 0.002(2)
C36 0.0254(15) 0.046(2) 0.069(2) 0.0202(19) 0.0095(15) -0.0059(15)
Al1 0.0253(4) 0.0195(4) 0.0274(4) 0.0038(3) 0.0065(3) 0.0002(3)
C41 0.0275(14) 0.0330(17) 0.0298(15) 0.0138(13) 0.0076(12) 0.0069(12)
C411 0.0421(18) 0.050(2) 0.0366(18) 0.0193(16) 0.0152(15) 0.0103(16)
C412 0.0385(18) 0.057(2) 0.0290(17) 0.0027(16) -0.0082(14) -0.0019(16)
C413 0.0292(15) 0.059(2) 0.0396(19) 0.0169(17) 0.0079(13) 0.0076(16)
P4 0.0166(3) 0.0198(3) 0.0169(3) -0.0004(3) 0.0032(2) -0.0008(2)
C51 0.0173(11) 0.0201(13) 0.0202(12) 0.0004(10) 0.0042(9) -0.0019(10)
C52 0.0190(12) 0.0246(14) 0.0201(13) 0.0022(10) 0.0049(10) -0.0033(10)
C53 0.0229(13) 0.0211(14) 0.0267(14) -0.0047(11) 0.0068(11) -0.0023(10)
C54 0.0259(13) 0.0232(15) 0.0346(16) 0.0069(12) 0.0115(11) 0.0012(12)
C55 0.0307(14) 0.0330(16) 0.0224(13) 0.0055(12) 0.0093(11) 0.0000(13)
C56 0.0243(13) 0.0264(15) 0.0202(13) 0.0012(11) 0.0057(10) -0.0001(11)
C521 0.0387(16) 0.0255(15) 0.0227(13) -0.0026(12) 0.0018(12) -0.0094(13)
C541 0.054(2) 0.0246(17) 0.0449(19) 0.0072(14) 0.0171(16) -0.0011(15)
C561 0.0499(19) 0.0380(18) 0.0198(13) -0.0005(13) 0.0110(13) -0.0086(16)
C61 0.0185(11) 0.0226(13) 0.0183(12) 0.0006(10) 0.0037(9) -0.0016(10)
C62 0.0223(12) 0.0294(16) 0.0220(13) -0.0030(11) 0.0015(10) 0.0004(11)
C63 0.0271(13) 0.0262(15) 0.0278(15) -0.0064(12) 0.0010(11) -0.0036(12)
C64 0.0219(13) 0.0327(16) 0.0273(15) 0.0044(12) -0.0003(11) -0.0052(12)
C65 0.0186(12) 0.0315(16) 0.0270(14) 0.0046(12) 0.0028(10) 0.0016(11)
C66 0.0232(12) 0.0242(14) 0.0186(12) 0.0019(11) 0.0041(10) 0.0024(11)
C621 0.0289(15) 0.048(2) 0.0398(18) -0.0255(16) -0.0009(13) 0.0073(14)
C641 0.0244(14) 0.041(2) 0.0447(19) 0.0001(15) -0.0038(13) -0.0084(14)
C661 0.0270(14) 0.0310(17) 0.0299(15) -0.0012(12) 0.0025(12) 0.0089(12)
B1 0.0211(13) 0.0177(14) 0.0233(15) 0.0011(11) 0.0078(11) 0.0008(11)
I1 0.02798(9) 0.02159(10) 0.04252(12) 0.00409(8) 0.01485(8) -0.00423(7)
I2 0.03056(10) 0.03650(12) 0.03448(11) 0.00075(9) 0.01664(8) 0.00232(8)
I3 0.04911(13) 0.02441(11) 0.06387(16) -0.00873(11) 0.01861(11) 0.00331(10)
C01 0.091(6) 0.021(5) 0.050(6) 0.001(4) 0.021(5) 0.001(4)
C02 0.129(7) 0.033(6) 0.035(5) -0.002(4) 0.022(5) 0.007(6)
C03 0.109(7) 0.042(6) 0.045(5) 0.008(5) -0.011(5) -0.005(6)
C04 0.092(6) 0.022(4) 0.066(5) 0.006(4) 0.010(4) -0.003(4)
C05 0.098(6) 0.023(3) 0.046(4) -0.005(3) 0.020(4) 0.005(4)
C06 0.101(6) 0.034(5) 0.034(6) -0.008(4) 0.011(4) -0.001(5)
F01 0.097(5) 0.060(5) 0.103(6) 0.006(4) 0.031(5) -0.001(4)
F02 0.208(9) 0.115(8) 0.048(4) 0.011(4) 0.055(5) 0.005(6)

loop_
_atom_type_symbol
_atom_type_description
_atom_type_scat_dispersion_real
_atom_type_scat_dispersion_imag
_atom_type_scat_source
C C 0.0033 0.0016 'International Tables Vol C Tables 4.2.6.8 and 6.1.1.4'
H H 0.0000 0.0000 'International Tables Vol C Tables 4.2.6.8 and 6.1.1.4'
B B 0.0013 0.0007 'International Tables Vol C Tables 4.2.6.8 and 6.1.1.4'
F F 0.0171 0.0103 'International Tables Vol C Tables 4.2.6.8 and 6.1.1.4'
Al Al 0.0645 0.0514 'International Tables Vol C Tables 4.2.6.8 and 6.1.1.4'
P P 0.1023 0.0942 'International Tables Vol C Tables 4.2.6.8 and 6.1.1.4'
I I -0.4742 1.8119 'International Tables Vol C Tables 4.2.6.8 and 6.1.1.4'

loop_
_geom_angle_atom_site_label_1
_geom_angle_atom_site_label_2
_geom_angle_atom_site_label_3
_geom_angle
_geom_angle_site_symmetry_1
_geom_angle_site_symmetry_3
C2 C1 P4 114.9(2) . .
C2 C1 Al1 119.10(19) . .
P4 C1 Al1 121.73(13) . .
C1 C2 C31 124.6(3) . .
C32 C31 C36 119.0(3) . .
C32 C31 C2 121.8(3) . .
C36 C31 C2 119.1(3) . .
C31 C32 C33 119.6(4) . .
C34 C33 C32 119.9(4) . .
C35 C34 C33 120.2(4) . .
C34 C35 C36 120.9(5) . .
C35 C36 C31 120.2(4) . .
C1 Al1 C41 119.00(12) . .
C1 Al1 I3 122.17(8) . .
C41 Al1 I3 110.02(10) . .
C1 Al1 I1 92.44(8) . .
C41 Al1 I1 109.21(9) . .
I3 Al1 I1 98.97(3) . .
C412 C41 C413 108.1(3) . .
C412 C41 C411 109.4(3) . .
C413 C41 C411 107.8(3) . .
C412 C41 Al1 113.7(2) . .
C413 C41 Al1 109.5(2) . .
C411 C41 Al1 108.2(2) . .
C1 P4 C51 106.56(12) . .
C1 P4 C61 117.47(12) . .
C51 P4 C61 106.35(12) . .
C1 P4 B1 98.63(12) . .
C51 P4 B1 120.77(13) . .
C61 P4 B1 107.68(12) . .
C52 C51 C56 118.8(3) . .
C52 C51 P4 121.7(2) . .
C56 C51 P4 119.5(2) . .
C53 C52 C51 119.6(2) . .
C53 C52 C521 117.4(3) . .
C51 C52 C521 122.9(3) . .
C52 C53 C54 122.2(3) . .
C55 C54 C53 117.6(3) . .
C55 C54 C541 121.9(3) . .
C53 C54 C541 120.5(3) . .
C54 C55 C56 122.9(3) . .
C55 C56 C51 118.6(3) . .
C55 C56 C561 116.5(2) . .
C51 C56 C561 124.9(3) . .
C62 C61 C66 119.2(2) . .
C62 C61 P4 124.2(2) . .
C66 C61 P4 116.6(2) . .
C63 C62 C61 119.3(3) . .
C63 C62 C621 116.2(3) . .
C61 C62 C621 124.5(2) . .
C64 C63 C62 122.5(3) . .
C63 C64 C65 117.7(3) . .
C63 C64 C641 121.0(3) . .
C65 C64 C641 121.3(3) . .
C64 C65 C66 122.6(3) . .
C65 C66 C61 118.6(3) . .
C65 C66 C661 116.2(2) . .
C61 C66 C661 125.0(2) . .
P4 B1 I2 124.26(15) . .
P4 B1 I1 101.79(13) . .
I2 B1 I1 107.54(12) . .
B1 I1 Al1 81.77(8) . .
C02 C01 C01 116.9(19) 3_777 3_777
C02 C01 F01 86.3(11) 3_777 .
C01 C01 F01 132.2(11) 3_777 .
C02 C01 C02 141.5(14) 3_777 .
C01 C01 C02 24.6(6) 3_777 .
F01 C01 C02 119.9(5) . .
C02 C01 C06 43.7(12) 3_777 .
C01 C01 C06 103.4(6) 3_777 .
F01 C01 C06 120.1(5) . .
C02 C01 C06 120.0 . .
C02 C01 C03 62.2(10) 3_777 3_777
C01 C01 C03 141.9(17) 3_777 3_777
F01 C01 C03 24.1(5) . 3_777
C02 C01 C03 140.1(8) . 3_777
C06 C01 C03 98.3(7) . 3_777
C02 C01 F02 30.6(10) 3_777 3_777
C01 C01 F02 107.2(8) 3_777 3_777
F01 C01 F02 111.4(6) . 3_777
C02 C01 F02 127.5(4) . 3_777
C06 C01 F02 13.1(5) . 3_777
C03 C01 F02 88.1(7) 3_777 3_777
C02 C01 C06 141(2) 3_777 3_777
C01 C01 C06 46.3(7) 3_777 3_777
F01 C01 C06 88.6(6) . 3_777
C02 C01 C06 32.6(6) . 3_777
C06 C01 C06 149.7(7) . 3_777
C03 C01 C06 107.5(7) 3_777 3_777
F02 C01 C06 151.3(9) 3_777 3_777
C01 C02 C06 110.4(19) 3_777 3_777
C01 C02 F02 134.8(15) 3_777 .
C06 C02 F02 24.6(7) 3_777 .
C01 C02 C03 93.4(12) 3_777 .
C06 C02 C03 135.8(14) 3_777 .
F02 C02 C03 122.5(7) . .
C01 C02 C01 38.5(14) 3_777 .
C06 C02 C01 100.5(12) 3_777 .
F02 C02 C01 117.5(7) . .
C03 C02 C01 120.0 . .
C01 C02 F01 66.8(10) 3_777 3_777
C06 C02 F01 145.3(17) 3_777 3_777
F02 C02 F01 144.6(9) . 3_777
C03 C02 F01 26.6(4) . 3_777
C01 C02 F01 96.1(4) . 3_777
C01 C02 C02 26.5(11) 3_777 3_777
C06 C02 C02 104.3(11) 3_777 3_777
F02 C02 C02 124.5(7) . 3_777
C03 C02 C02 112.2(3) . 3_777
C01 C02 C02 12.0(5) . 3_777
F01 C02 C02 86.8(4) 3_777 3_777
C02 C03 C04 120.0 . .
C05 C04 C03 120.0 . .
C04 C05 C06 120.0 . .
C05 C06 C01 120.0 . .
C03 F01 C04 105.4(15) 3_777 3_777
C03 F01 C01 99.7(11) 3_777 .
C04 F01 C01 139.0(10) 3_777 .
C03 F01 C02 72.9(9) 3_777 3_777
C04 F01 C02 148.0(15) 3_777 3_777
C01 F01 C02 26.8(5) . 3_777
C03 F01 C05 140.7(18) 3_777 3_777
C04 F01 C05 47.4(6) 3_777 3_777
C01 F01 C05 93.5(6) . 3_777
C02 F01 C05 113.9(9) 3_777 3_777
C06 F02 C02 47.6(14) 3_777 .
C06 F02 C05 65.4(15) 3_777 3_777
C02 F02 C05 103.5(6) . 3_777
C06 F02 C01 33.2(10) 3_777 3_777
C02 F02 C01 14.5(5) . 3_777
C05 F02 C01 90.9(5) 3_777 3_777

loop_
_geom_bond_atom_site_label_1
_geom_bond_atom_site_label_2
_geom_bond_distance
_geom_bond_site_symmetry_2
C1 C2 1.353(4) .
C1 P4 1.827(3) .
C1 Al1 2.012(3) .
C2 C31 1.474(4) .
C31 C32 1.379(5) .
C31 C36 1.392(5) .
C32 C33 1.402(5) .
C33 C34 1.373(7) .
C34 C35 1.350(8) .
C35 C36 1.371(5) .
Al1 C41 2.014(3) .
Al1 I3 2.5610(9) .
Al1 I1 2.7406(9) .
C41 C412 1.505(5) .
C41 C413 1.532(4) .
C41 C411 1.534(4) .
P4 C51 1.835(3) .
P4 C61 1.836(3) .
P4 B1 1.993(3) .
C51 C52 1.411(4) .
C51 C56 1.416(4) .
C52 C53 1.382(4) .
C52 C521 1.513(4) .
C53 C54 1.387(4) .
C54 C55 1.379(4) .
C54 C541 1.508(4) .
C55 C56 1.391(4) .
C56 C561 1.512(4) .
C61 C62 1.404(4) .
C61 C66 1.419(4) .
C62 C63 1.395(4) .
C62 C621 1.510(4) .
C63 C64 1.378(4) .
C64 C65 1.385(4) .
C64 C641 1.510(4) .
C65 C66 1.397(4) .
C66 C661 1.506(4) .
B1 I2 2.200(3) .
B1 I1 2.297(3) .
C01 C02 0.649(11) 3_777
C01 C01 0.970(15) 3_777
C01 F01 1.322(7) .
C01 C02 1.3900 .
C01 C06 1.3900 .
C01 C03 1.569(13) 3_777
C01 F02 1.837(9) 3_777
C01 C06 1.871(14) 3_777
C02 C01 0.649(9) 3_777
C02 C06 1.024(13) 3_777
C02 F02 1.321(6) .
C02 C03 1.3900 .
C02 F01 1.435(12) 3_777
C02 C02 1.940(12) 3_777
C03 C04 1.3900 .
C04 C05 1.3900 .
C05 C06 1.3900 .
F01 C03 0.650(13) 3_777
F01 C04 1.067(12) 3_777
F01 C02 1.435(11) 3_777
F01 C05 1.869(14) 3_777
F02 C06 0.578(11) 3_777
F02 C05 1.527(17) 3_777
F02 C01 1.837(9) 3_777

loop_
_geom_torsion_atom_site_label_1
_geom_torsion_atom_site_label_2
_geom_torsion_atom_site_label_3
_geom_torsion_atom_site_label_4
_geom_torsion
_geom_torsion_site_symmetry_1
_geom_torsion_site_symmetry_4
P4 C1 C2 C31 -174.3(2) . .
Al1 C1 C2 C31 -17.0(4) . .
C1 C2 C31 C32 -47.1(4) . .
C1 C2 C31 C36 135.6(3) . .
C36 C31 C32 C33 -1.7(5) . .
C2 C31 C32 C33 -179.0(3) . .
C31 C32 C33 C34 -0.5(5) . .
C32 C33 C34 C35 1.4(6) . .
C33 C34 C35 C36 0.1(7) . .
C34 C35 C36 C31 -2.3(6) . .
C32 C31 C36 C35 3.1(5) . .
C2 C31 C36 C35 -179.5(3) . .
C2 C1 Al1 C41 -53.7(3) . .
P4 C1 Al1 C41 102.02(17) . .
C2 C1 Al1 I3 90.6(2) . .
P4 C1 Al1 I3 -113.76(13) . .
C2 C1 Al1 I1 -167.3(2) . .
P4 C1 Al1 I1 -11.57(14) . .
C1 Al1 C41 C412 -19.1(3) . .
I3 Al1 C41 C412 -167.3(2) . .
I1 Al1 C41 C412 85.1(2) . .
C1 Al1 C41 C413 101.9(2) . .
I3 Al1 C41 C413 -46.3(2) . .
I1 Al1 C41 C413 -153.9(2) . .
C1 Al1 C41 C411 -140.8(2) . .
I3 Al1 C41 C411 71.0(2) . .
I1 Al1 C41 C411 -36.6(2) . .
C2 C1 P4 C51 3.0(2) . .
Al1 C1 P4 C51 -153.64(14) . .
C2 C1 P4 C61 -116.1(2) . .
Al1 C1 P4 C61 87.31(17) . .
C2 C1 P4 B1 128.8(2) . .
Al1 C1 P4 B1 -27.85(18) . .
C1 P4 C51 C52 92.9(2) . .
C61 P4 C51 C52 -141.0(2) . .
B1 P4 C51 C52 -18.1(3) . .
C1 P4 C51 C56 -84.4(2) . .
C61 P4 C51 C56 41.7(2) . .
B1 P4 C51 C56 164.6(2) . .
C56 C51 C52 C53 -5.0(4) . .
P4 C51 C52 C53 177.6(2) . .
C56 C51 C52 C521 171.2(3) . .
P4 C51 C52 C521 -6.1(4) . .
C51 C52 C53 C54 1.9(4) . .
C521 C52 C53 C54 -174.5(3) . .
C52 C53 C54 C55 1.5(4) . .
C52 C53 C54 C541 179.4(3) . .
C53 C54 C55 C56 -1.7(4) . .
C541 C54 C55 C56 -179.7(3) . .
C54 C55 C56 C51 -1.4(4) . .
C54 C55 C56 C561 177.3(3) . .
C52 C51 C56 C55 4.7(4) . .
P4 C51 C56 C55 -177.9(2) . .
C52 C51 C56 C561 -173.8(3) . .
P4 C51 C56 C561 3.5(4) . .
C1 P4 C61 C62 -5.6(3) . .
C51 P4 C61 C62 -124.7(2) . .
B1 P4 C61 C62 104.5(3) . .
C1 P4 C61 C66 175.69(19) . .
C51 P4 C61 C66 56.5(2) . .
B1 P4 C61 C66 -74.2(2) . .
C66 C61 C62 C63 4.8(4) . .
P4 C61 C62 C63 -173.9(2) . .
C66 C61 C62 C621 -173.4(3) . .
P4 C61 C62 C621 7.9(4) . .
C61 C62 C63 C64 -1.4(5) . .
C621 C62 C63 C64 177.0(3) . .
C62 C63 C64 C65 -2.4(5) . .
C62 C63 C64 C641 178.6(3) . .
C63 C64 C65 C66 2.8(4) . .
C641 C64 C65 C66 -178.3(3) . .
C64 C65 C66 C61 0.6(4) . .
C64 C65 C66 C661 -174.2(3) . .
C62 C61 C66 C65 -4.4(4) . .
P4 C61 C66 C65 174.4(2) . .
C62 C61 C66 C661 169.9(3) . .
P4 C61 C66 C661 -11.3(4) . .
C1 P4 B1 I2 -176.75(17) . .
C51 P4 B1 I2 -61.5(2) . .
C61 P4 B1 I2 60.7(2) . .
C1 P4 B1 I1 62.28(13) . .
C51 P4 B1 I1 177.48(10) . .
C61 P4 B1 I1 -60.28(15) . .
P4 B1 I1 Al1 -60.20(10) . .
I2 B1 I1 Al1 167.81(12) . .
C1 Al1 I1 B1 39.58(11) . .
C41 Al1 I1 B1 -82.35(13) . .
I3 Al1 I1 B1 162.69(8) . .
C02 C01 C02 C01 0.0(10) 3_777 3_777
F01 C01 C02 C01 -127(2) . 3_777
C06 C01 C02 C01 52.0(19) . 3_777
C03 C01 C02 C01 -110(3) 3_777 3_777
F02 C01 C02 C01 39.0(17) 3_777 3_777
C06 C01 C02 C01 -110(3) 3_777 3_777
C02 C01 C02 C06 110(3) 3_777 3_777
C01 C01 C02 C06 110(3) 3_777 3_777
F01 C01 C02 C06 -17.6(12) . 3_777
C06 C01 C02 C06 161.6(14) . 3_777
C03 C01 C02 C06 0.0(13) 3_777 3_777
F02 C01 C02 C06 148.5(16) 3_777 3_777
C02 C01 C02 F02 128(2) 3_777 .
C01 C01 C02 F02 128(2) 3_777 .
F01 C01 C02 F02 1.3(10) . .
C06 C01 C02 F02 -179.5(8) . .
C03 C01 C02 F02 18.9(15) 3_777 .
F02 C01 C02 F02 167.5(7) 3_777 .
C06 C01 C02 F02 18.9(10) 3_777 .
C02 C01 C02 C03 -52(2) 3_777 .
C01 C01 C02 C03 -52.0(19) 3_777 .
F01 C01 C02 C03 -179.2(8) . .
C06 C01 C02 C03 0.0 . .
C03 C01 C02 C03 -161.6(15) 3_777 .
F02 C01 C02 C03 -13.0(6) 3_777 .
C06 C01 C02 C03 -161.6(14) 3_777 .
C02 C01 C02 F01 -40(2) 3_777 3_777
C01 C01 C02 F01 -39.8(18) 3_777 3_777
F01 C01 C02 F01 -167.0(7) . 3_777
C06 C01 C02 F01 12.2(4) . 3_777
C03 C01 C02 F01 -149.4(15) 3_777 3_777
F02 C01 C02 F01 -0.8(8) 3_777 3_777
C06 C01 C02 F01 -149.4(16) 3_777 3_777
C01 C01 C02 C02 0.0(10) 3_777 3_777
F01 C01 C02 C02 -127(3) . 3_777
C06 C01 C02 C02 52(2) . 3_777
C03 C01 C02 C02 -110(3) 3_777 3_777
F02 C01 C02 C02 39.0(18) 3_777 3_777
C06 C01 C02 C02 -110(3) 3_777 3_777
C01 C02 C03 C04 -29.4(14) 3_777 .
C06 C02 C03 C04 -153.5(17) 3_777 .
F02 C02 C03 C04 179.5(8) . .
C01 C02 C03 C04 0.0 . .
F01 C02 C03 C04 -28.0(10) 3_777 .
C02 C02 C03 C04 -10.2(6) 3_777 .
C02 C03 C04 C05 0.0 . .
C03 C04 C05 C06 0.0 . .
C04 C05 C06 C01 0.0 . .
C02 C01 C06 C05 135(2) 3_777 .
C01 C01 C06 C05 19.7(8) 3_777 .
F01 C01 C06 C05 179.2(8) . .
C02 C01 C06 C05 0.0 . .
C03 C01 C06 C05 168.2(10) 3_777 .
F02 C01 C06 C05 128(2) 3_777 .
C06 C01 C06 C05 19.7(14) 3_777 .
C02 C01 F01 C03 1.5(8) 3_777 3_777
C01 C01 F01 C03 125(3) 3_777 3_777
C02 C01 F01 C03 151.7(17) . 3_777
C06 C01 F01 C03 -27.5(13) . 3_777
F02 C01 F01 C03 -16.5(12) 3_777 3_777
C06 C01 F01 C03 142.3(19) 3_777 3_777
C02 C01 F01 C04 -126(3) 3_777 3_777
C01 C01 F01 C04 -2.4(15) 3_777 3_777
C02 C01 F01 C04 24.2(14) . 3_777
C06 C01 F01 C04 -155.0(16) . 3_777
C03 C01 F01 C04 -127(3) 3_777 3_777
F02 C01 F01 C04 -144.0(17) 3_777 3_777
C06 C01 F01 C04 14.8(11) 3_777 3_777
C01 C01 F01 C02 124(3) 3_777 3_777
C02 C01 F01 C02 150.2(19) . 3_777
C06 C01 F01 C02 -29.0(13) . 3_777
C03 C01 F01 C02 -1.5(8) 3_777 3_777
F02 C01 F01 C02 -18.0(11) 3_777 3_777
C06 C01 F01 C02 141(2) 3_777 3_777
C02 C01 F01 C05 -141(2) 3_777 3_777
C01 C01 F01 C05 -17.8(12) 3_777 3_777
C02 C01 F01 C05 8.8(7) . 3_777
C06 C01 F01 C05 -170.3(9) . 3_777
C03 C01 F01 C05 -142.8(19) 3_777 3_777
F02 C01 F01 C05 -159.4(10) 3_777 3_777
C06 C01 F01 C05 -0.5(3) 3_777 3_777
C01 C02 F02 C06 -6.6(14) 3_777 3_777
C03 C02 F02 C06 130(3) . 3_777
C01 C02 F02 C06 -50(2) . 3_777
F01 C02 F02 C06 110(3) 3_777 3_777
C02 C02 F02 C06 -39(2) 3_777 3_777
C01 C02 F02 C05 30(2) 3_777 3_777
C06 C02 F02 C05 36.9(19) 3_777 3_777
C03 C02 F02 C05 167.4(11) . 3_777
C01 C02 F02 C05 -13.1(10) . 3_777
F01 C02 F02 C05 146.5(17) 3_777 3_777
C02 C02 F02 C05 -1.7(8) 3_777 3_777
C06 C02 F02 C01 6.6(14) 3_777 3_777
C03 C02 F02 C01 137(3) . 3_777
C01 C02 F02 C01 -43(2) . 3_777
F01 C02 F02 C01 116(3) 3_777 3_777
C02 C02 F02 C01 -32.0(19) 3_777 3_777
